data_4118077
loop_
_publ_author_name
'Saskia Lupart'
'Giuliano Gregori'
'Joachim Maier'
'Wolfgang Schnick'

_publ_contact_author_address
;  Department of Chemistry
   Ludwig-Maximilians-Universitaet Muenchen
   Butenandtstr. 5-13 (D)
   D-81377 Muenchen, Germany
;
_publ_contact_author_email wolfgang.schnick@uni-muenchen.de
_publ_contact_author_fax +49/89/2180-77440
_publ_contact_author_name 'Prof. Dr. Wolfgang Schnick'
_publ_contact_author_phone +49/89/2180-77436
_publ_section_title
;
 Li14Ln5[Si11N19O5]O2F2 with Ln = Ce, Nd - Representatives of a Family of
 Potential Lithium Ion Conductors
;
_journal_name_full 'Journal of the American Chemical Society'
_journal_page_first 10132
_journal_page_last 10137
_journal_paper_doi 10.1021/ja302255d
_journal_volume 134
_journal_year 2012
_chemical_formula_sum 'F2 Li14 N19 Nd5 O7 Si11'
_chemical_formula_weight 1543.54
_chemical_name_systematic
;
 ?
;
_space_group_IT_number 59
_symmetry_cell_setting orthorhombic
_symmetry_space_group_name_Hall '-P 2ab 2a'
_symmetry_space_group_name_H-M 'P m m n :2'
_atom_sites_solution_primary direct
_atom_sites_solution_secondary difmap
_audit_creation_method SHELXL-97
_cell_angle_alpha 90.00
_cell_angle_beta 90.00
_cell_angle_gamma 90.00
_cell_formula_units_Z 2
_cell_length_a 17.126(3)
_cell_length_b 7.6155(15)
_cell_length_c 10.123(2)
_cell_measurement_reflns_used 3936
_cell_measurement_temperature 293(2)
_cell_measurement_theta_max 30.4
_cell_measurement_theta_min 2.3
_cell_volume 1320.3(4)
_computing_cell_refinement X-AREA
_computing_data_collection 'X-AREA (Stoe & Cie, 2002)'
_computing_data_reduction X-AREA
_computing_molecular_graphics 'DIAMOND (Brandenburg, 1999)'
_computing_publication_material SHELXL-97
_computing_structure_refinement 'SHELXL-97 (Sheldrick, 2008)'
_computing_structure_solution 'SHELXS-97 (Sheldrick, 2008)'
_diffrn_ambient_temperature 293(2)
_diffrn_measured_fraction_theta_full 0.940
_diffrn_measured_fraction_theta_max 0.940
_diffrn_measurement_device_type 'Stoe IPDS 1'
_diffrn_measurement_method \w-scans
_diffrn_radiation_monochromator graphite
_diffrn_radiation_source 'fine-focus sealed tube'
_diffrn_radiation_type MoK\a
_diffrn_radiation_wavelength 0.71073
_diffrn_reflns_av_R_equivalents 0.0851
_diffrn_reflns_av_sigmaI/netI 0.0635
_diffrn_reflns_limit_h_max 22
_diffrn_reflns_limit_h_min -22
_diffrn_reflns_limit_k_max 8
_diffrn_reflns_limit_k_min -8
_diffrn_reflns_limit_l_max 11
_diffrn_reflns_limit_l_min -13
_diffrn_reflns_number 10825
_diffrn_reflns_theta_full 27.49
_diffrn_reflns_theta_max 27.49
_diffrn_reflns_theta_min 2.93
_diffrn_standards_number 0
_exptl_absorpt_coefficient_mu 10.247
_exptl_absorpt_correction_T_max 0.123
_exptl_absorpt_correction_T_min 0.076
_exptl_absorpt_correction_type multi-scan
_exptl_absorpt_process_details
;
XPREP (Shgeldrick, 2008)
;
_exptl_crystal_colour yellow
_exptl_crystal_density_diffrn 3.883
_exptl_crystal_description block
_exptl_crystal_F_000 1406
_exptl_crystal_size_max 0.08
_exptl_crystal_size_mid 0.04
_exptl_crystal_size_min 0.01
_refine_diff_density_max 2.108
_refine_diff_density_min -2.505
_refine_diff_density_rms 0.305
_refine_ls_extinction_method none
_refine_ls_goodness_of_fit_ref 0.893
_refine_ls_matrix_type full
_refine_ls_number_parameters 144
_refine_ls_number_reflns 1589
_refine_ls_number_restraints 0
_refine_ls_restrained_S_all 0.893
_refine_ls_R_factor_all 0.0678
_refine_ls_R_factor_gt 0.0419
_refine_ls_shift/su_max 0.000
_refine_ls_shift/su_mean 0.000
_refine_ls_structure_factor_coef Fsqd
_refine_ls_weighting_details 'calc w=1/[\s^2^(Fo^2^)+(0.0574P)^2^+0.0000P] where P=(Fo^2^+2Fc^2^)/3'
_refine_ls_weighting_scheme calc
_refine_ls_wR_factor_gt 0.0929
_refine_ls_wR_factor_ref 0.1005
_reflns_number_gt 1047
_reflns_number_total 1589
_reflns_threshold_expression >2sigma(I)
_cod_data_source_file ja302255d_si_003.cif
_cod_data_source_block Li14Nd5[Si4N19O5]O2F2
_cod_original_cell_volume 1320.3(5)
_cod_original_sg_symbol_H-M 'P m m n'
_cod_database_code 4118077

loop_
_symmetry_equiv_pos_as_xyz
'x, y, z'
'-x+1/2, -y+1/2, z'
'-x, y+1/2, -z'
'x+1/2, -y, -z'
'-x, -y, -z'
'x-1/2, y-1/2, -z'
'x, -y-1/2, z'
'-x-1/2, y, z'

loop_
_atom_site_label
_atom_site_type_symbol
_atom_site_fract_x
_atom_site_fract_y
_atom_site_fract_z
_atom_site_U_iso_or_equiv
_atom_site_adp_type
_atom_site_occupancy
_atom_site_symmetry_multiplicity
_atom_site_calc_flag
_atom_site_refinement_flags
Nd1 Nd 0.7500 -0.2500 1.17303(13) 0.0262(3) Uani 1 4 d S
Nd2 Nd 0.7500 0.00037(15) 0.72903(7) 0.01929(19) Uani 1 2 d S
Nd3 Nd 0.5000 0.0000 1.0000 0.01768(19) Uani 1 2 d S
Si1 Si 0.7500 0.2500 0.2639(6) 0.0173(11) Uani 1 4 d S
Si2 Si 0.6593(2) 0.2500 0.5240(4) 0.0177(8) Uani 1 2 d S
Si3 Si 0.6485(2) -0.2500 0.9157(4) 0.0156(8) Uani 1 2 d S
Si4 Si 0.56174(14) -0.0470(4) 0.6961(3) 0.0150(6) Uani 1 1 d .
Si5 Si 0.5724(2) -0.2500 1.2297(4) 0.0158(8) Uani 1 2 d S
N1 N 0.3804(4) 0.0574(12) 0.1615(9) 0.0186(17) Uani 1 1 d .
N2 N 0.5369(7) -0.2500 0.6339(12) 0.019(3) Uani 1 2 d S
N3 N 0.2500 0.2500 0.0718(18) 0.020(4) Uani 1 4 d S
N4 N 0.6070(7) -0.2500 1.0692(14) 0.023(3) Uani 1 2 d S
N5 N 0.6613(7) 0.2500 0.3537(12) 0.015(2) Uani 1 2 d S
N6 N 0.6124(5) 0.0640(14) 0.5757(9) 0.024(2) Uani 1 1 d .
N7 N 0.4782(5) 0.0587(15) -0.2532(9) 0.027(2) Uani 1 1 d .
O1 O 0.2500 -0.2500 -0.5906(15) 0.026(4) Uani 1 4 d S
O2 O 0.3506(6) 0.2500 -0.3342(11) 0.026(3) Uani 1 2 d S
O3 O 0.7500 0.0727(15) 0.1642(11) 0.021(2) Uani 1 2 d S
O1O O 0.7500 0.2500 0.8885(16) 0.033(4) Uani 0.50 4 d SP
F1F F 0.7500 0.2500 0.8885(16) 0.033(4) Uani 0.50 4 d SP
O2O O 0.5799(5) 0.2500 0.0371(10) 0.027(2) Uani 0.50 2 d SP
F2F F 0.5799(5) 0.2500 0.0371(10) 0.027(2) Uani 0.50 2 d SP
O3O O 0.2500 0.2500 -0.5988(15) 0.024(3) Uani 0.50 4 d SP
F3F F 0.2500 0.2500 -0.5988(15) 0.024(3) Uani 0.50 4 d SP
Li1 Li 0.5110(17) 0.2500 -0.460(3) 0.033(6) Uiso 1 2 d S
Li2 Li 0.5692(19) 0.2500 0.236(3) 0.036(7) Uiso 1 2 d S
Li3 Li 0.355(2) 0.2500 -0.539(4) 0.042(8) Uiso 1 2 d S
Li4 Li 0.3893(13) -0.007(4) -0.377(2) 0.044(5) Uiso 1 1 d .
Li5 Li 0.3232(15) -0.100(5) -0.018(3) 0.051(6) Uiso 1 1 d .

loop_
_atom_site_aniso_label
_atom_site_aniso_U_11
_atom_site_aniso_U_22
_atom_site_aniso_U_33
_atom_site_aniso_U_23
_atom_site_aniso_U_13
_atom_site_aniso_U_12
Nd1 0.0195(5) 0.0349(9) 0.0243(6) 0.000 0.000 0.000
Nd2 0.0162(3) 0.0165(4) 0.0251(4) 0.0033(3) 0.000 0.000
Nd3 0.0190(3) 0.0161(4) 0.0179(3) -0.0009(3) 0.0008(2) -0.0005(3)
Si1 0.017(2) 0.018(3) 0.017(3) 0.000 0.000 0.000
Si2 0.0177(17) 0.018(2) 0.0172(19) 0.000 0.0004(13) 0.000
Si3 0.0132(15) 0.017(2) 0.0163(18) 0.000 0.0012(12) 0.000
Si4 0.0149(10) 0.0129(17) 0.0173(12) -0.0007(9) 0.0003(9) -0.0006(9)
Si5 0.0148(16) 0.018(2) 0.0146(18) 0.000 -0.0010(12) 0.000
N1 0.019(4) 0.014(5) 0.023(4) 0.001(3) -0.006(3) 0.002(3)
N2 0.023(6) 0.014(7) 0.020(6) 0.000 0.003(4) 0.000
N3 0.021(8) 0.018(11) 0.022(9) 0.000 0.000 0.000
N4 0.019(5) 0.023(8) 0.028(7) 0.000 0.002(5) 0.000
N5 0.020(5) 0.009(7) 0.016(6) 0.000 0.000(4) 0.000
N6 0.028(4) 0.022(6) 0.021(4) 0.010(3) -0.004(3) -0.003(3)
N7 0.014(4) 0.037(7) 0.028(4) -0.007(4) -0.004(3) 0.009(4)
O1 0.044(9) 0.022(11) 0.013(7) 0.000 0.000 0.000
O2 0.030(5) 0.030(8) 0.017(5) 0.000 -0.008(4) 0.000
O3 0.012(4) 0.022(7) 0.028(5) -0.006(4) 0.000 0.000
O1O 0.030(7) 0.042(12) 0.029(8) 0.000 0.000 0.000
F1F 0.030(7) 0.042(12) 0.029(8) 0.000 0.000 0.000
O2O 0.023(4) 0.035(7) 0.023(5) 0.000 0.008(4) 0.000
F2F 0.023(4) 0.035(7) 0.023(5) 0.000 0.008(4) 0.000
O3O 0.008(5) 0.031(10) 0.032(8) 0.000 0.000 0.000
F3F 0.008(5) 0.031(10) 0.032(8) 0.000 0.000 0.000

loop_
_atom_type_symbol
_atom_type_description
_atom_type_scat_dispersion_real
_atom_type_scat_dispersion_imag
_atom_type_scat_source
Li Li -0.0003 0.0001 'International Tables Vol C Tables 4.2.6.8 and 6.1.1.4'
N N 0.0061 0.0033 'International Tables Vol C Tables 4.2.6.8 and 6.1.1.4'
O O 0.0106 0.0060 'International Tables Vol C Tables 4.2.6.8 and 6.1.1.4'
F F 0.0171 0.0103 'International Tables Vol C Tables 4.2.6.8 and 6.1.1.4'
Si Si 0.0817 0.0704 'International Tables Vol C Tables 4.2.6.8 and 6.1.1.4'
Nd Nd -0.1943 3.0179 'International Tables Vol C Tables 4.2.6.8 and 6.1.1.4'

loop_
_geom_angle_atom_site_label_1
_geom_angle_atom_site_label_2
_geom_angle_atom_site_label_3
_geom_angle
_geom_angle_site_symmetry_1
_geom_angle_site_symmetry_3
O2 Nd1 O2 93.1(5) 6_656 5_656
O2 Nd1 O3 91.43(18) 6_656 2_646
O2 Nd1 O3 91.43(18) 5_656 2_646
O2 Nd1 O3 91.43(18) 6_656 1_556
O2 Nd1 O3 91.43(18) 5_656 1_556
O3 Nd1 O3 175.8(5) 2_646 1_556
O2 Nd1 N3 133.4(3) 6_656 5_656
O2 Nd1 N3 133.4(3) 5_656 5_656
O3 Nd1 N3 87.9(3) 2_646 5_656
O3 Nd1 N3 87.9(3) 1_556 5_656
O2 Nd1 N4 159.8(4) 6_656 .
O2 Nd1 N4 66.7(4) 5_656 .
O3 Nd1 N4 89.18(10) 2_646 .
O3 Nd1 N4 89.18(10) 1_556 .
N3 Nd1 N4 66.8(3) 5_656 .
O2 Nd1 N4 66.7(4) 6_656 2_645
O2 Nd1 N4 159.8(4) 5_656 2_645
O3 Nd1 N4 89.18(10) 2_646 2_645
O3 Nd1 N4 89.18(10) 1_556 2_645
N3 Nd1 N4 66.8(3) 5_656 2_645
N4 Nd1 N4 133.6(6) . 2_645
O2 Nd1 Si5 32.8(3) 6_656 2_645
O2 Nd1 Si5 125.9(3) 5_656 2_645
O3 Nd1 Si5 90.39(5) 2_646 2_645
O3 Nd1 Si5 90.39(5) 1_556 2_645
N3 Nd1 Si5 100.69(7) 5_656 2_645
N4 Nd1 Si5 167.5(3) . 2_645
N4 Nd1 Si5 33.9(3) 2_645 2_645
O2 Nd1 Si5 125.9(3) 6_656 .
O2 Nd1 Si5 32.8(3) 5_656 .
O3 Nd1 Si5 90.39(5) 2_646 .
O3 Nd1 Si5 90.39(5) 1_556 .
N3 Nd1 Si5 100.69(7) 5_656 .
N4 Nd1 Si5 33.9(3) . .
N4 Nd1 Si5 167.5(3) 2_645 .
Si5 Nd1 Si5 158.62(15) 2_645 .
O2 Nd1 Si3 167.2(3) 6_656 .
O2 Nd1 Si3 99.7(3) 5_656 .
O3 Nd1 Si3 88.3(2) 2_646 .
O3 Nd1 Si3 88.3(2) 1_556 .
N3 Nd1 Si3 33.71(7) 5_656 .
N4 Nd1 Si3 33.1(3) . .
N4 Nd1 Si3 100.5(3) 2_645 .
Si5 Nd1 Si3 134.40(10) 2_645 .
Si5 Nd1 Si3 66.98(10) . .
O2 Nd1 Si3 99.7(3) 6_656 2_645
O2 Nd1 Si3 167.2(3) 5_656 2_645
O3 Nd1 Si3 88.3(2) 2_646 2_645
O3 Nd1 Si3 88.3(2) 1_556 2_645
N3 Nd1 Si3 33.71(7) 5_656 2_645
N4 Nd1 Si3 100.5(3) . 2_645
N4 Nd1 Si3 33.1(3) 2_645 2_645
Si5 Nd1 Si3 66.98(10) 2_645 2_645
Si5 Nd1 Si3 134.40(10) . 2_645
Si3 Nd1 Si3 67.42(13) . 2_645
O2 Nd1 Li5 126.5(5) 6_656 3_646
O2 Nd1 Li5 92.9(5) 5_656 3_646
O3 Nd1 Li5 35.3(6) 2_646 3_646
O3 Nd1 Li5 141.4(6) 1_556 3_646
N3 Nd1 Li5 62.0(5) 5_656 3_646
N4 Nd1 Li5 58.0(5) . 3_646
N4 Nd1 Li5 99.2(5) 2_645 3_646
Si5 Nd1 Li5 117.1(5) 2_645 3_646
Si5 Nd1 Li5 73.6(5) . 3_646
Si3 Nd1 Li5 53.2(5) . 3_646
Si3 Nd1 Li5 79.5(5) 2_645 3_646
F3F Nd2 O3O 0.0 5_655 5_655
F3F Nd2 O1 109.0(4) 5_655 5_655
O3O Nd2 O1 109.0(4) 5_655 5_655
F3F Nd2 O1O 174.3(4) 5_655 .
O3O Nd2 O1O 174.3(4) 5_655 .
O1 Nd2 O1O 76.7(4) 5_655 .
F3F Nd2 N1 96.1(3) 5_655 4_556
O3O Nd2 N1 96.1(3) 5_655 4_556
O1 Nd2 N1 113.5(2) 5_655 4_556
O1O Nd2 N1 81.3(2) . 4_556
F3F Nd2 N1 96.1(3) 5_655 5_656
O3O Nd2 N1 96.1(3) 5_655 5_656
O1 Nd2 N1 113.5(2) 5_655 5_656
O1O Nd2 N1 81.3(2) . 5_656
N1 Nd2 N1 123.8(4) 4_556 5_656
F3F Nd2 N3 81.3(4) 5_655 5_656
O3O Nd2 N3 81.3(4) 5_655 5_656
O1 Nd2 N3 169.8(4) 5_655 5_656
O1O Nd2 N3 93.1(4) . 5_656
N1 Nd2 N3 64.1(2) 4_556 5_656
N1 Nd2 N3 64.1(2) 5_656 5_656
F3F Nd2 N6 80.3(3) 5_655 .
O3O Nd2 N6 80.3(3) 5_655 .
O1 Nd2 N6 62.8(2) 5_655 .
O1O Nd2 N6 102.8(3) . .
N1 Nd2 N6 173.1(3) 4_556 .
N1 Nd2 N6 62.6(2) 5_656 .
N3 Nd2 N6 120.7(2) 5_656 .
F3F Nd2 N6 80.3(3) 5_655 8_755
O3O Nd2 N6 80.3(3) 5_655 8_755
O1 Nd2 N6 62.8(2) 5_655 8_755
O1O Nd2 N6 102.8(3) . 8_755
N1 Nd2 N6 62.6(2) 4_556 8_755
N1 Nd2 N6 173.1(3) 5_656 8_755
N3 Nd2 N6 120.7(2) 5_656 8_755
N6 Nd2 N6 110.8(4) . 8_755
F3F Nd2 Si3 81.1(3) 5_655 .
O3O Nd2 Si3 81.1(3) 5_655 .
O1 Nd2 Si3 146.15(9) 5_655 .
O1O Nd2 Si3 94.1(2) . .
N1 Nd2 Si3 96.7(2) 4_556 .
N1 Nd2 Si3 32.7(2) 5_656 .
N3 Nd2 Si3 32.97(6) 5_656 .
N6 Nd2 Si3 88.49(19) . .
N6 Nd2 Si3 150.3(2) 8_755 .
F3F Nd2 Si3 81.1(3) 5_655 2_645
O3O Nd2 Si3 81.1(3) 5_655 2_645
O1 Nd2 Si3 146.15(9) 5_655 2_645
O1O Nd2 Si3 94.1(2) . 2_645
N1 Nd2 Si3 32.7(2) 4_556 2_645
N1 Nd2 Si3 96.7(2) 5_656 2_645
N3 Nd2 Si3 32.97(6) 5_656 2_645
N6 Nd2 Si3 150.3(2) . 2_645
N6 Nd2 Si3 88.49(19) 8_755 2_645
Si3 Nd2 Si3 65.84(12) . 2_645
F2F Nd3 O2O 0.0(4) 5_656 5_656
F2F Nd3 F2F 180.0(5) 5_656 1_556
O2O Nd3 F2F 180.0(5) 5_656 1_556
F2F Nd3 O2O 180.0(5) 5_656 1_556
O2O Nd3 O2O 180.0(5) 5_656 1_556
F2F Nd3 O2O 0.0(5) 1_556 1_556
F2F Nd3 N7 84.3(3) 5_656 1_556
O2O Nd3 N7 84.3(3) 5_656 1_556
F2F Nd3 N7 95.7(3) 1_556 1_556
O2O Nd3 N7 95.7(3) 1_556 1_556
F2F Nd3 N7 95.7(3) 5_656 5_656
O2O Nd3 N7 95.7(3) 5_656 5_656
F2F Nd3 N7 84.3(3) 1_556 5_656
O2O Nd3 N7 84.3(3) 1_556 5_656
N7 Nd3 N7 180.000(2) 1_556 5_656
F2F Nd3 N1 102.4(3) 5_656 5_656
O2O Nd3 N1 102.4(3) 5_656 5_656
F2F Nd3 N1 77.6(3) 1_556 5_656
O2O Nd3 N1 77.6(3) 1_556 5_656
N7 Nd3 N1 62.4(3) 1_556 5_656
N7 Nd3 N1 117.6(3) 5_656 5_656
F2F Nd3 N1 77.6(3) 5_656 1_556
O2O Nd3 N1 77.6(3) 5_656 1_556
F2F Nd3 N1 102.4(3) 1_556 1_556
O2O Nd3 N1 102.4(3) 1_556 1_556
N7 Nd3 N1 117.6(3) 1_556 1_556
N7 Nd3 N1 62.4(3) 5_656 1_556
N1 Nd3 N1 180.000(1) 5_656 1_556
F2F Nd3 N4 97.5(3) 5_656 5_657
O2O Nd3 N4 97.5(3) 5_656 5_657
F2F Nd3 N4 82.5(3) 1_556 5_657
O2O Nd3 N4 82.5(3) 1_556 5_657
N7 Nd3 N4 62.4(3) 1_556 5_657
N7 Nd3 N4 117.6(3) 5_656 5_657
N1 Nd3 N4 118.3(3) 5_656 5_657
N1 Nd3 N4 61.7(3) 1_556 5_657
F2F Nd3 N4 82.5(3) 5_656 .
O2O Nd3 N4 82.5(3) 5_656 .
F2F Nd3 N4 97.5(3) 1_556 .
O2O Nd3 N4 97.5(3) 1_556 .
N7 Nd3 N4 117.6(3) 1_556 .
N7 Nd3 N4 62.4(3) 5_656 .
N1 Nd3 N4 61.7(3) 5_656 .
N1 Nd3 N4 118.3(3) 1_556 .
N4 Nd3 N4 180.0(6) 5_657 .
F2F Nd3 Li5 40.3(7) 5_656 1_556
O2O Nd3 Li5 40.3(7) 5_656 1_556
F2F Nd3 Li5 139.7(7) 1_556 1_556
O2O Nd3 Li5 139.7(7) 1_556 1_556
N7 Nd3 Li5 81.2(5) 1_556 1_556
N7 Nd3 Li5 98.8(5) 5_656 1_556
N1 Nd3 Li5 132.0(6) 5_656 1_556
N1 Nd3 Li5 48.0(5) 1_556 1_556
N4 Nd3 Li5 60.4(7) 5_657 1_556
N4 Nd3 Li5 119.6(7) . 1_556
F2F Nd3 Li5 139.7(7) 5_656 5_656
O2O Nd3 Li5 139.7(7) 5_656 5_656
F2F Nd3 Li5 40.3(7) 1_556 5_656
O2O Nd3 Li5 40.3(7) 1_556 5_656
N7 Nd3 Li5 98.8(5) 1_556 5_656
N7 Nd3 Li5 81.2(5) 5_656 5_656
N1 Nd3 Li5 48.0(5) 5_656 5_656
N1 Nd3 Li5 132.0(6) 1_556 5_656
N4 Nd3 Li5 119.6(7) 5_657 5_656
N4 Nd3 Li5 60.4(7) . 5_656
Li5 Nd3 Li5 180.000(2) 1_556 5_656
O3 Si1 O3 106.4(8) 2_655 .
O3 Si1 N5 107.9(3) 2_655 .
O3 Si1 N5 107.9(3) . .
O3 Si1 N5 107.9(3) 2_655 2_655
O3 Si1 N5 107.9(3) . 2_655
N5 Si1 N5 118.2(8) . 2_655
O3 Si1 Li5 78.9(8) 2_655 5_655
N5 Si1 Li5 93.9(6) . 5_655
N5 Si1 Li5 141.4(6) 2_655 5_655
O3 Si1 Li5 78.9(8) 2_655 4
N5 Si1 Li5 141.4(6) . 4
N5 Si1 Li5 93.9(6) 2_655 4
Li5 Si1 Li5 49.2(10) 5_655 4
O3 Si1 Li5 78.9(8) . 3_655
N5 Si1 Li5 93.9(6) . 3_655
N5 Si1 Li5 141.4(6) 2_655 3_655
Li5 Si1 Li5 68.5(11) 4 3_655
O3 Si1 Li5 78.9(8) . 6_665
N5 Si1 Li5 141.4(6) . 6_665
N5 Si1 Li5 93.9(6) 2_655 6_665
Li5 Si1 Li5 68.5(11) 5_655 6_665
Li5 Si1 Li5 49.2(10) 3_655 6_665
O3 Si1 Li2 86.9(4) 2_655 .
O3 Si1 Li2 86.9(4) . .
N5 Si1 Li2 154.3(8) 2_655 .
Li5 Si1 Li2 60.7(8) 5_655 .
Li5 Si1 Li2 109.9(8) 4 .
Li5 Si1 Li2 60.7(8) 3_655 .
Li5 Si1 Li2 109.9(8) 6_665 .
O3 Si1 Li2 86.9(4) 2_655 2_655
O3 Si1 Li2 86.9(4) . 2_655
N5 Si1 Li2 154.3(8) . 2_655
Li5 Si1 Li2 109.9(8) 5_655 2_655
Li5 Si1 Li2 60.7(8) 4 2_655
Li5 Si1 Li2 109.9(8) 3_655 2_655
Li5 Si1 Li2 60.7(8) 6_665 2_655
Li2 Si1 Li2 169.6(13) . 2_655
O1 Si2 N6 108.0(4) 5_655 .
O1 Si2 N6 108.0(4) 5_655 7_565
N6 Si2 N6 111.8(7) . 7_565
O1 Si2 N5 112.3(7) 5_655 .
N6 Si2 N5 108.4(4) . .
N6 Si2 N5 108.4(4) 7_565 .
O1 Si2 Li4 122.6(6) 5_655 5_655
N6 Si2 Li4 54.4(7) . 5_655
N6 Si2 Li4 129.4(7) 7_565 5_655
N5 Si2 Li4 54.1(6) . 5_655
O1 Si2 Li4 122.6(6) 5_655 3_655
N6 Si2 Li4 129.4(7) . 3_655
N6 Si2 Li4 54.4(7) 7_565 3_655
N5 Si2 Li4 54.1(6) . 3_655
Li4 Si2 Li4 94.5(13) 5_655 3_655
O1 Si2 Li1 153.0(9) 5_655 1_556
N6 Si2 Li1 60.8(4) . 1_556
N6 Si2 Li1 60.8(4) 7_565 1_556
N5 Si2 Li1 94.8(8) . 1_556
Li4 Si2 Li1 73.0(7) 5_655 1_556
Li4 Si2 Li1 73.0(7) 3_655 1_556
O1 Si2 Nd2 45.5(3) 5_655 2_655
N6 Si2 Nd2 121.3(3) . 2_655
N6 Si2 Nd2 62.6(3) 7_565 2_655
N5 Si2 Nd2 129.5(3) . 2_655
Li4 Si2 Nd2 167.6(6) 5_655 2_655
Li4 Si2 Nd2 96.2(6) 3_655 2_655
Li1 Si2 Nd2 116.2(6) 1_556 2_655
O1 Si2 Nd2 45.5(3) 5_655 .
N6 Si2 Nd2 62.6(3) . .
N6 Si2 Nd2 121.3(3) 7_565 .
N5 Si2 Nd2 129.5(3) . .
Li4 Si2 Nd2 96.2(6) 5_655 .
Li4 Si2 Nd2 167.6(6) 3_655 .
Li1 Si2 Nd2 116.2(6) 1_556 .
Nd2 Si2 Nd2 72.50(9) 2_655 .
N4 Si3 N1 106.9(4) . 3_646
N4 Si3 N1 106.9(4) . 5_656
N1 Si3 N1 115.5(6) 3_646 5_656
N4 Si3 N3 110.4(8) . 5_656
N1 Si3 N3 108.5(4) 3_646 5_656
N1 Si3 N3 108.5(4) 5_656 5_656
N4 Si3 Li5 75.2(6) . 5_656
N1 Si3 Li5 170.4(6) 3_646 5_656
N1 Si3 Li5 55.3(6) 5_656 5_656
N3 Si3 Li5 78.9(6) 5_656 5_656
N4 Si3 Li5 75.2(6) . 3_646
N1 Si3 Li5 55.3(6) 3_646 3_646
N1 Si3 Li5 170.4(6) 5_656 3_646
N3 Si3 Li5 78.9(6) 5_656 3_646
Li5 Si3 Li5 133.6(11) 5_656 3_646
N4 Si3 Nd1 58.3(4) . .
N1 Si3 Nd1 122.2(3) 3_646 .
N1 Si3 Nd1 122.2(3) 5_656 .
N3 Si3 Nd1 52.1(6) 5_656 .
Li5 Si3 Nd1 67.1(5) 5_656 .
Li5 Si3 Nd1 67.1(6) 3_646 .
N4 Si3 Nd2 139.76(18) . .
N1 Si3 Nd2 113.1(3) 3_646 .
N1 Si3 Nd2 52.0(3) 5_656 .
N3 Si3 Nd2 60.1(4) 5_656 .
Li5 Si3 Nd2 64.7(5) 5_656 .
Li5 Si3 Nd2 131.9(5) 3_646 .
Nd1 Si3 Nd2 100.95(9) . .
N4 Si3 Nd2 139.76(18) . 2_645
N1 Si3 Nd2 52.0(3) 3_646 2_645
N1 Si3 Nd2 113.1(3) 5_656 2_645
N3 Si3 Nd2 60.1(4) 5_656 2_645
Li5 Si3 Nd2 131.9(5) 5_656 2_645
Li5 Si3 Nd2 64.7(5) 3_646 2_645
Nd1 Si3 Nd2 100.95(9) . 2_645
Nd2 Si3 Nd2 73.20(9) . 2_645
N4 Si3 Nd3 56.1(3) . 3_647
N1 Si3 Nd3 53.6(3) 3_646 3_647
N1 Si3 Nd3 112.7(3) 5_656 3_647
N3 Si3 Nd3 138.8(3) 5_656 3_647
Li5 Si3 Nd3 124.6(5) 5_656 3_647
Li5 Si3 Nd3 60.3(5) 3_646 3_647
Nd1 Si3 Nd3 102.31(9) . 3_647
Nd2 Si3 Nd3 156.71(13) . 3_647
Nd2 Si3 Nd3 103.21(4) 2_645 3_647
N4 Si3 Nd3 56.1(3) . .
N1 Si3 Nd3 112.7(3) 3_646 .
N1 Si3 Nd3 53.6(3) 5_656 .
N3 Si3 Nd3 138.8(3) 5_656 .
Li5 Si3 Nd3 60.3(5) 5_656 .
Li5 Si3 Nd3 124.6(5) 3_646 .
Nd1 Si3 Nd3 102.31(9) . .
Nd2 Si3 Nd3 103.21(4) . .
Nd2 Si3 Nd3 156.71(13) 2_645 .
Nd3 Si3 Nd3 70.72(7) 3_647 .
N6 Si4 N7 113.6(5) . 1_556
N6 Si4 N2 107.9(5) . .
N7 Si4 N2 108.9(5) 1_556 .
N6 Si4 N1 108.7(4) . 5_656
N7 Si4 N1 104.2(4) 1_556 5_656
N2 Si4 N1 113.6(5) . 5_656
N6 Si4 Li3 65.6(6) . 5_655
N7 Si4 Li3 154.9(8) 1_556 5_655
N2 Si4 Li3 52.3(7) . 5_655
N1 Si4 Li3 99.3(8) 5_656 5_655
N6 Si4 Li2 147.9(8) . 5_656
N7 Si4 Li2 61.4(5) 1_556 5_656
N2 Si4 Li2 53.0(6) . 5_656
N1 Si4 Li2 103.1(8) 5_656 5_656
Li3 Si4 Li2 105.0(7) 5_655 5_656
N6 Si4 Li1 51.6(7) . 1_556
N7 Si4 Li1 63.1(7) 1_556 1_556
N2 Si4 Li1 115.3(6) . 1_556
N1 Si4 Li1 130.9(6) 5_656 1_556
Li3 Si4 Li1 106.9(9) 5_655 1_556
Li2 Si4 Li1 108.9(7) 5_656 1_556
N6 Si4 Li4 105.5(6) . 1_556
N2 Si4 Li4 76.2(7) . 1_556
N1 Si4 Li4 138.5(5) 5_656 1_556
Li3 Si4 Li4 115.9(9) 5_655 1_556
Li2 Si4 Li4 48.9(8) 5_656 1_556
Li1 Si4 Li4 60.1(8) 1_556 1_556
N6 Si4 Li1 84.4(6) . 5_655
N7 Si4 Li1 97.4(6) 1_556 5_655
N1 Si4 Li1 146.9(4) 5_656 5_655
Li3 Si4 Li1 57.5(9) 5_655 5_655
Li2 Si4 Li1 66.0(9) 5_656 5_655
Li1 Si4 Li1 81.3(2) 1_556 5_655
Li4 Si4 Li1 58.5(7) 1_556 5_655
N6 Si4 Nd2 61.3(3) . .
N7 Si4 Nd2 137.7(4) 1_556 .
N2 Si4 Nd2 112.4(4) . .
N1 Si4 Nd2 50.3(3) 5_656 .
Li3 Si4 Nd2 65.8(7) 5_655 .
Li2 Si4 Nd2 145.6(6) 5_656 .
Li1 Si4 Nd2 105.4(5) 1_556 .
Li4 Si4 Nd2 165.5(6) 1_556 .
Li1 Si4 Nd2 122.0(5) 5_655 .
N6 Si4 Nd3 140.9(4) . .
N7 Si4 Nd3 53.1(3) 1_556 .
N2 Si4 Nd3 111.2(4) . .
N1 Si4 Nd3 54.1(3) 5_656 .
Li3 Si4 Nd3 143.7(7) 5_655 .
Li2 Si4 Nd3 64.7(7) 5_656 .
Li1 Si4 Nd3 109.4(6) 1_556 .
Li4 Si4 Nd3 84.5(4) 1_556 .
Li1 Si4 Nd3 130.4(5) 5_655 .
Nd2 Si4 Nd3 102.19(7) . .
O2 Si5 N7 108.0(4) 5_656 3_646
O2 Si5 N7 108.0(4) 5_656 5_656
N7 Si5 N7 116.6(7) 3_646 5_656
O2 Si5 N4 108.7(6) 5_656 .
N7 Si5 N4 107.7(4) 3_646 .
N7 Si5 N4 107.7(4) 5_656 .
O2 Si5 Li4 55.5(6) 5_656 5_656
N7 Si5 Li4 134.8(7) 3_646 5_656
N7 Si5 Li4 52.7(7) 5_656 5_656
N4 Si5 Li4 117.4(6) . 5_656
O2 Si5 Li4 55.5(6) 5_656 3_646
N7 Si5 Li4 52.7(7) 3_646 3_646
N7 Si5 Li4 134.8(7) 5_656 3_646
N4 Si5 Li4 117.4(6) . 3_646
Li4 Si5 Li4 100.7(13) 5_656 3_646
O2 Si5 Li1 82.8(8) 5_656 5_656
N7 Si5 Li1 67.5(4) 3_646 5_656
N7 Si5 Li1 67.5(4) 5_656 5_656
N4 Si5 Li1 168.6(8) . 5_656
Li4 Si5 Li1 68.7(7) 5_656 5_656
Li4 Si5 Li1 68.7(7) 3_646 5_656
O2 Si5 Nd1 49.4(4) 5_656 .
N7 Si5 Nd1 121.6(3) 3_646 .
N7 Si5 Nd1 121.6(4) 5_656 .
N4 Si5 Nd1 59.3(4) . .
Li4 Si5 Nd1 81.7(5) 5_656 .
Li4 Si5 Nd1 81.7(5) 3_646 .
Li1 Si5 Nd1 132.2(6) 5_656 .
O2 Si5 Nd3 138.2(2) 5_656 3_647
N7 Si5 Nd3 53.7(3) 3_646 3_647
N7 Si5 Nd3 113.8(3) 5_656 3_647
N4 Si5 Nd3 57.2(3) . 3_647
Li4 Si5 Nd3 165.2(6) 5_656 3_647
Li4 Si5 Nd3 93.7(6) 3_646 3_647
Li1 Si5 Nd3 114.3(5) 5_656 3_647
Nd1 Si5 Nd3 104.02(10) . 3_647
O2 Si5 Nd3 138.2(2) 5_656 .
N7 Si5 Nd3 113.8(3) 3_646 .
N7 Si5 Nd3 53.7(3) 5_656 .
N4 Si5 Nd3 57.2(3) . .
Li4 Si5 Nd3 93.7(6) 5_656 .
Li4 Si5 Nd3 165.2(6) 3_646 .
Li1 Si5 Nd3 114.3(5) 5_656 .
Nd1 Si5 Nd3 104.02(10) . .
Nd3 Si5 Nd3 71.68(8) 3_647 .
Si3 N1 Si4 124.8(5) 5_656 5_656
Si3 N1 Li5 88.0(9) 5_656 .
Si4 N1 Li5 146.7(9) 5_656 .
Si3 N1 Nd2 95.3(3) 5_656 5_656
Si4 N1 Nd2 97.5(4) 5_656 5_656
Li5 N1 Nd2 83.3(7) . 5_656
Si3 N1 Nd3 94.7(4) 5_656 1_554
Si4 N1 Nd3 93.6(3) 5_656 1_554
Li5 N1 Nd3 76.4(7) . 1_554
Nd2 N1 Nd3 157.0(4) 5_656 1_554
Si4 N2 Si4 127.6(7) . 7
Si4 N2 Li1 115.8(4) . 5_655
Si4 N2 Li1 115.8(4) 7 5_655
Si4 N2 Li3 87.0(6) . 5_655
Si4 N2 Li3 87.0(6) 7 5_655
Li1 N2 Li3 87.6(14) 5_655 5_655
Si4 N2 Li2 89.2(6) . 5_656
Si4 N2 Li2 89.2(6) 7 5_656
Li1 N2 Li2 100.9(14) 5_655 5_656
Li3 N2 Li2 171.4(15) 5_655 5_656
Si3 N3 Si3 171.7(12) 5_656 6_566
Si3 N3 Nd1 94.2(6) 5_656 5_656
Si3 N3 Nd1 94.2(6) 6_566 5_656
Si3 N3 Nd2 87.0(5) 5_656 6_566
Si3 N3 Nd2 87.0(5) 6_566 6_566
Nd1 N3 Nd2 136.6(3) 5_656 6_566
Si3 N3 Nd2 87.0(5) 5_656 5_656
Si3 N3 Nd2 87.0(5) 6_566 5_656
Nd1 N3 Nd2 136.6(3) 5_656 5_656
Nd2 N3 Nd2 86.8(5) 6_566 5_656
Si3 N4 Si5 175.5(8) . .
Si3 N4 Nd1 88.7(5) . .
Si5 N4 Nd1 86.8(5) . .
Si3 N4 Nd3 92.6(4) . 3_647
Si5 N4 Nd3 90.6(4) . 3_647
Nd1 N4 Nd3 135.82(18) . 3_647
Si3 N4 Nd3 92.6(4) . .
Si5 N4 Nd3 90.6(4) . .
Nd1 N4 Nd3 135.82(19) . .
Nd3 N4 Nd3 88.3(4) 3_647 .
Si2 N5 Si1 122.1(7) . .
Si2 N5 Li2 125.9(12) . .
Si1 N5 Li2 112.0(12) . .
Si2 N5 Li4 83.0(8) . 5_655
Si1 N5 Li4 114.8(7) . 5_655
Li2 N5 Li4 74.4(8) . 5_655
Si2 N5 Li4 83.0(8) . 3_655
Si1 N5 Li4 114.8(8) . 3_655
Li2 N5 Li4 74.4(8) . 3_655
Li4 N5 Li4 128.2(15) 5_655 3_655
Si2 N6 Si4 149.5(7) . .
Si2 N6 Li4 83.1(9) . 5_655
Si4 N6 Li4 125.7(10) . 5_655
Si2 N6 Li1 78.1(6) . 1_556
Si4 N6 Li1 92.0(8) . 1_556
Li4 N6 Li1 87.9(11) 5_655 1_556
Si2 N6 Li3 130.1(9) . 5_655
Si4 N6 Li3 75.4(9) . 5_655
Li4 N6 Li3 69.8(13) 5_655 5_655
Li1 N6 Li3 138.6(10) 1_556 5_655
Si2 N6 Nd2 85.4(4) . .
Si4 N6 Nd2 87.0(3) . .
Li4 N6 Nd2 120.4(8) 5_655 .
Li1 N6 Nd2 145.3(8) 1_556 .
Li3 N6 Nd2 74.4(9) 5_655 .
Si5 N7 Si4 149.5(7) 5_656 1_554
Si5 N7 Li4 85.2(10) 5_656 .
Si4 N7 Li4 108.9(9) 1_554 .
Si5 N7 Li2 128.9(8) 5_656 5_655
Si4 N7 Li2 81.4(8) 1_554 5_655
Li4 N7 Li2 64.2(12) . 5_655
Si5 N7 Li1 75.3(6) 5_656 .
Si4 N7 Li1 81.0(6) 1_554 .
Li4 N7 Li1 78.8(10) . .
Li2 N7 Li1 130.6(10) 5_655 .
Si5 N7 Nd3 94.7(4) 5_656 1_554
Si4 N7 Nd3 95.4(4) 1_554 1_554
Li4 N7 Nd3 131.6(9) . 1_554
Li2 N7 Nd3 79.5(9) 5_655 1_554
Li1 N7 Nd3 147.8(7) . 1_554
Si2 O1 Si2 133.1(10) 5_655 6
Si2 O1 Nd2 103.66(18) 5_655 6
Si2 O1 Nd2 103.66(18) 6 6
Si2 O1 Nd2 103.66(18) 5_655 5_655
Si2 O1 Nd2 103.66(18) 6 5_655
Nd2 O1 Nd2 107.2(6) 6 5_655
Si5 O2 Li3 126.8(12) 5_656 .
Si5 O2 Li4 83.2(7) 5_656 7_565
Li3 O2 Li4 77.7(8) . 7_565
Si5 O2 Li4 83.2(7) 5_656 .
Li3 O2 Li4 77.7(8) . .
Li4 O2 Li4 136.1(14) 7_565 .
Si5 O2 Nd1 97.8(5) 5_656 5_656
Li3 O2 Nd1 135.3(11) . 5_656
Li4 O2 Nd1 111.6(7) 7_565 5_656
Li4 O2 Nd1 111.6(7) . 5_656
Si1 O3 Li5 111.6(11) . 4
Si1 O3 Li5 111.6(11) . 5_655
Li5 O3 Li5 80.0(16) 4 5_655
Si1 O3 Nd1 141.1(6) . 1_554
Li5 O3 Nd1 97.8(11) 4 1_554
Li5 O3 Nd1 97.8(11) 5_655 1_554
Li5 O1O Li5 64.2(18) 4_556 6_666
Li5 O1O Li5 104.4(17) 4_556 3_656
Li5 O1O Li5 71.6(15) 6_666 3_656
Li5 O1O Li5 71.6(15) 4_556 5_656
Li5 O1O Li5 104.4(17) 6_666 5_656
Li5 O1O Li5 64.2(18) 3_656 5_656
Li5 O1O Nd2 89.5(9) 4_556 .
Li5 O1O Nd2 143.3(8) 6_666 .
Li5 O1O Nd2 143.3(8) 3_656 .
Li5 O1O Nd2 89.5(9) 5_656 .
Li5 O1O Nd2 143.3(8) 4_556 2_655
Li5 O1O Nd2 89.5(9) 6_666 2_655
Li5 O1O Nd2 89.5(9) 3_656 2_655
Li5 O1O Nd2 143.3(8) 5_656 2_655
Nd2 O1O Nd2 99.3(6) . 2_655
Li2 O2O Li5 99.7(11) . 3_655
Li2 O2O Li5 99.7(11) . 5_655
Li5 O2O Li5 68.6(19) 3_655 5_655
Li2 O2O Nd3 96.0(6) . 1_554
Li5 O2O Nd3 155.5(10) 3_655 1_554
Li5 O2O Nd3 90.4(9) 5_655 1_554
Li2 O2O Nd3 96.0(6) . 3_656
Li5 O2O Nd3 90.4(9) 3_655 3_656
Li5 O2O Nd3 155.5(10) 5_655 3_656
Nd3 O2O Nd3 106.6(4) 1_554 3_656
Li3 O3O Li3 143(2) . 2
Li3 O3O Nd2 100.5(7) . 5_655
Li3 O3O Nd2 100.5(7) 2 5_655
Li3 O3O Nd2 100.5(7) . 6_565
Li3 O3O Nd2 100.5(7) 2 6_565
Nd2 O3O Nd2 110.7(6) 5_655 6_565
N2 Li1 N6 117.9(12) 5_655 7_564
N2 Li1 N6 117.9(12) 5_655 1_554
N6 Li1 N6 77.2(10) 7_564 1_554
N2 Li1 Si2 111.4(14) 5_655 1_554
N6 Li1 Si2 41.1(5) 7_564 1_554
N6 Li1 Si2 41.1(5) 1_554 1_554
N2 Li1 N7 129.5(10) 5_655 .
N6 Li1 N7 112.5(13) 7_564 .
N6 Li1 N7 71.8(7) 1_554 .
Si2 Li1 N7 105.3(10) 1_554 .
N2 Li1 N7 129.5(10) 5_655 7_565
N6 Li1 N7 71.8(7) 7_564 7_565
N6 Li1 N7 112.5(13) 1_554 7_565
Si2 Li1 N7 105.3(10) 1_554 7_565
N7 Li1 N7 67.7(9) . 7_565
N2 Li1 Si5 123.5(13) 5_655 5_656
N6 Li1 Si5 105.2(10) 7_564 5_656
N6 Li1 Si5 105.2(10) 1_554 5_656
Si2 Li1 Si5 125.1(12) 1_554 5_656
N7 Li1 Si5 37.2(5) . 5_656
N7 Li1 Si5 37.2(5) 7_565 5_656
N2 Li1 Li3 48.5(11) 5_655 .
N6 Li1 Li3 141.1(5) 7_564 .
N6 Li1 Li3 141.1(6) 1_554 .
Si2 Li1 Li3 159.9(16) 1_554 .
N7 Li1 Li3 91.3(10) . .
N7 Li1 Li3 91.3(10) 7_565 .
Si5 Li1 Li3 75.1(11) 5_656 .
N2 Li1 Si4 128.5(5) 5_655 7_564
N6 Li1 Si4 36.4(4) 7_564 7_564
N6 Li1 Si4 99.8(10) 1_554 7_564
Si2 Li1 Si4 74.6(6) 1_554 7_564
N7 Li1 Si4 93.5(10) . 7_564
N7 Li1 Si4 35.9(3) 7_565 7_564
Si5 Li1 Si4 72.0(7) 5_656 7_564
Li3 Li1 Si4 116.3(8) . 7_564
N2 Li1 Si4 128.5(5) 5_655 1_554
N6 Li1 Si4 99.8(10) 7_564 1_554
N6 Li1 Si4 36.4(4) 1_554 1_554
Si2 Li1 Si4 74.6(6) 1_554 1_554
N7 Li1 Si4 35.9(3) . 1_554
N7 Li1 Si4 93.5(10) 7_565 1_554
Si5 Li1 Si4 72.0(7) 5_656 1_554
Li3 Li1 Si4 116.3(8) . 1_554
Si4 Li1 Si4 102.8(10) 7_564 1_554
N2 Li1 Li4 87.8(10) 5_655 .
N6 Li1 Li4 154.0(15) 7_564 .
N6 Li1 Li4 94.5(7) 1_554 .
Si2 Li1 Li4 135.6(8) 1_554 .
N7 Li1 Li4 42.0(6) . .
N7 Li1 Li4 89.3(10) 7_565 .
Si5 Li1 Li4 52.6(7) 5_656 .
Li3 Li1 Li4 53.9(8) . .
Si4 Li1 Li4 124.6(12) 7_564 .
Si4 Li1 Li4 62.7(6) 1_554 .
N2 Li1 Li4 87.8(10) 5_655 7_565
N6 Li1 Li4 94.5(7) 7_564 7_565
N6 Li1 Li4 154.0(15) 1_554 7_565
Si2 Li1 Li4 135.6(8) 1_554 7_565
N7 Li1 Li4 89.3(10) . 7_565
N7 Li1 Li4 42.0(6) 7_565 7_565
Si5 Li1 Li4 52.6(7) 5_656 7_565
Li3 Li1 Li4 53.9(8) . 7_565
Si4 Li1 Li4 62.7(6) 7_564 7_565
Si4 Li1 Li4 124.6(12) 1_554 7_565
Li4 Li1 Li4 82.1(13) . 7_565
N5 Li2 O2O 121.8(17) . .
N5 Li2 N2 107.0(16) . 5_656
O2O Li2 N2 131.1(17) . 5_656
N5 Li2 Li4 54.3(9) . 3_655
O2O Li2 Li4 123.7(11) . 3_655
N2 Li2 Li4 83.9(11) 5_656 3_655
N5 Li2 Li4 54.3(9) . 5_655
O2O Li2 Li4 123.7(11) . 5_655
N2 Li2 Li4 83.9(11) 5_656 5_655
Li4 Li2 Li4 98.6(18) 3_655 5_655
N5 Li2 N7 102.6(9) . 5_655
O2O Li2 N7 95.7(9) . 5_655
N2 Li2 N7 72.3(8) 5_656 5_655
Li4 Li2 N7 140.3(16) 3_655 5_655
Li4 Li2 N7 48.7(7) 5_655 5_655
N5 Li2 N7 102.6(9) . 3_655
O2O Li2 N7 95.7(9) . 3_655
N2 Li2 N7 72.3(8) 5_656 3_655
Li4 Li2 N7 48.7(7) 3_655 3_655
Li4 Li2 N7 140.3(16) 5_655 3_655
N7 Li2 N7 141.1(15) 5_655 3_655
N5 Li2 Si4 119.3(13) . 5_656
O2O Li2 Si4 108.4(12) . 5_656
N2 Li2 Si4 37.8(5) 5_656 5_656
Li4 Li2 Si4 120.5(14) 3_655 5_656
Li4 Li2 Si4 70.9(8) 5_655 5_656
N7 Li2 Si4 37.3(4) 5_655 5_656
N7 Li2 Si4 104.0(11) 3_655 5_656
N5 Li2 Si4 119.3(13) . 3_656
O2O Li2 Si4 108.4(12) . 3_656
N2 Li2 Si4 37.8(5) 5_656 3_656
Li4 Li2 Si4 70.9(8) 3_655 3_656
Li4 Li2 Si4 120.5(14) 5_655 3_656
N7 Li2 Si4 104.0(11) 5_655 3_656
N7 Li2 Si4 37.3(4) 3_655 3_656
Si4 Li2 Si4 66.8(8) 5_656 3_656
N5 Li2 Li5 87.4(12) . 5_655
O2O Li2 Li5 40.1(8) . 5_655
N2 Li2 Li5 154.3(10) 5_656 5_655
Li4 Li2 Li5 121.5(14) 3_655 5_655
Li4 Li2 Li5 87.9(10) 5_655 5_655
N7 Li2 Li5 84.1(9) 5_655 5_655
N7 Li2 Li5 126.2(12) 3_655 5_655
Si4 Li2 Li5 116.6(8) 5_656 5_655
Si4 Li2 Li5 148.5(13) 3_656 5_655
N5 Li2 Li5 87.4(12) . 3_655
O2O Li2 Li5 40.1(8) . 3_655
N2 Li2 Li5 154.3(10) 5_656 3_655
Li4 Li2 Li5 87.9(10) 3_655 3_655
Li4 Li2 Li5 121.5(14) 5_655 3_655
N7 Li2 Li5 126.2(12) 5_655 3_655
N7 Li2 Li5 84.1(9) 3_655 3_655
Si4 Li2 Li5 148.5(13) 5_656 3_655
Si4 Li2 Li5 116.6(8) 3_656 3_655
Li5 Li2 Li5 43.2(14) 5_655 3_655
O3O Li3 O2 106.8(18) . .
O3O Li3 N2 134(2) . 5_655
O2 Li3 N2 119.2(18) . 5_655
O3O Li3 N6 99.7(9) . 3_655
O2 Li3 N6 99.1(9) . 3_655
N2 Li3 N6 74.2(8) 5_655 3_655
O3O Li3 N6 99.7(9) . 5_655
O2 Li3 N6 99.1(9) . 5_655
N2 Li3 N6 74.2(8) 5_655 5_655
N6 Li3 N6 148.3(16) 3_655 5_655
O3O Li3 Li4 114.6(12) . 7_565
O2 Li3 Li4 51.8(9) . 7_565
N2 Li3 Li4 94.9(12) 5_655 7_565
N6 Li3 Li4 47.5(7) 3_655 7_565
N6 Li3 Li4 139.5(16) 5_655 7_565
O3O Li3 Li4 114.6(12) . .
O2 Li3 Li4 51.8(9) . .
N2 Li3 Li4 94.9(12) 5_655 .
N6 Li3 Li4 139.5(16) 3_655 .
N6 Li3 Li4 47.5(7) 5_655 .
Li4 Li3 Li4 96.6(18) 7_565 .
O3O Li3 Si4 108.7(14) . 5_655
O2 Li3 Si4 128.3(12) . 5_655
N2 Li3 Si4 40.6(6) 5_655 5_655
N6 Li3 Si4 110.4(13) 3_655 5_655
N6 Li3 Si4 39.0(4) 5_655 5_655
Li4 Li3 Si4 133.7(15) 7_565 5_655
Li4 Li3 Si4 79.5(7) . 5_655
O3O Li3 Si4 108.7(14) . 3_655
O2 Li3 Si4 128.3(12) . 3_655
N2 Li3 Si4 40.6(6) 5_655 3_655
N6 Li3 Si4 39.0(4) 3_655 3_655
N6 Li3 Si4 110.4(13) 5_655 3_655
Li4 Li3 Si4 79.5(7) 7_565 3_655
Li4 Li3 Si4 133.7(15) . 3_655
Si4 Li3 Si4 71.6(9) 5_655 3_655
O3O Li3 Li1 178(2) . .
O2 Li3 Li1 75.3(13) . .
N2 Li3 Li1 43.9(10) 5_655 .
N6 Li3 Li1 79.9(8) 3_655 .
N6 Li3 Li1 79.9(8) 5_655 .
Li4 Li3 Li1 66.7(10) 7_565 .
Li4 Li3 Li1 66.7(10) . .
Si4 Li3 Li1 69.6(9) 5_655 .
Si4 Li3 Li1 69.6(9) 3_655 .
O3O Li3 Nd2 44.6(6) . 5_655
O2 Li3 Nd2 125.1(11) . 5_655
N2 Li3 Nd2 102.5(12) 5_655 5_655
N6 Li3 Nd2 127.0(13) 3_655 5_655
N6 Li3 Nd2 58.1(5) 5_655 5_655
Li4 Li3 Nd2 159.1(13) 7_565 5_655
Li4 Li3 Nd2 93.3(7) . 5_655
Si4 Li3 Nd2 66.3(6) 5_655 5_655
Si4 Li3 Nd2 106.6(12) 3_655 5_655
Li1 Li3 Nd2 134.2(9) . 5_655
N7 Li4 N5 118.0(14) . 5_655
N7 Li4 N6 131.5(12) . 5_655
N5 Li4 N6 85.2(12) 5_655 5_655
N7 Li4 O2 83.1(12) . .
N5 Li4 O2 132.7(12) 5_655 .
N6 Li4 O2 112.9(13) 5_655 .
N7 Li4 Li2 67.1(10) . 5_655
N5 Li4 Li2 51.3(10) 5_655 5_655
N6 Li4 Li2 114.6(15) 5_655 5_655
O2 Li4 Li2 132.5(13) . 5_655
N7 Li4 Si2 142.5(15) . 5_655
N5 Li4 Si2 42.8(7) 5_655 5_655
N6 Li4 Si2 42.5(6) 5_655 5_655
O2 Li4 Si2 134.3(11) . 5_655
Li2 Li4 Si2 83.4(12) 5_655 5_655
N7 Li4 Si5 42.1(6) . 5_656
N5 Li4 Si5 137.3(12) 5_655 5_656
N6 Li4 Si5 137.4(14) 5_655 5_656
O2 Li4 Si5 41.2(6) . 5_656
Li2 Li4 Si5 99.7(10) 5_655 5_656
Si2 Li4 Si5 175.3(11) 5_655 5_656
N7 Li4 Li3 111.7(15) . .
N5 Li4 Li3 130.3(13) 5_655 .
N6 Li4 Li3 62.7(10) 5_655 .
O2 Li4 Li3 50.5(10) . .
Li2 Li4 Li3 175.5(15) 5_655 .
Si2 Li4 Li3 95.9(10) 5_655 .
Si5 Li4 Li3 81.3(11) 5_656 .
N7 Li4 Li1 59.2(9) . .
N5 Li4 Li1 156.6(13) 5_655 .
N6 Li4 Li1 82.5(10) 5_655 .
O2 Li4 Li1 70.6(10) . .
Li2 Li4 Li1 117.4(12) 5_655 .
Si2 Li4 Li1 123.0(10) 5_655 .
Si5 Li4 Li1 58.7(8) 5_656 .
Li3 Li4 Li1 59.4(11) . .
N7 Li4 Li1 93.7(10) . 5_654
N5 Li4 Li1 75.5(10) 5_655 5_654
N6 Li4 Li1 48.9(9) 5_655 5_654
O2 Li4 Li1 149.2(13) . 5_654
Li2 Li4 Li1 71.9(12) 5_655 5_654
Si2 Li4 Li1 53.9(8) 5_655 5_654
Si5 Li4 Li1 130.3(10) 5_656 5_654
Li3 Li4 Li1 104.1(12) . 5_654
Li1 Li4 Li1 81.4(6) . 5_654
N7 Li4 Si4 32.1(5) . 1_554
N5 Li4 Si4 106.9(12) 5_655 1_554
N6 Li4 Si4 103.2(9) 5_655 1_554
O2 Li4 Si4 110.2(11) . 1_554
Li2 Li4 Si4 60.2(9) 5_655 1_554
Si2 Li4 Si4 112.9(10) 5_655 1_554
Si5 Li4 Si4 71.8(6) 5_656 1_554
Li3 Li4 Si4 116.3(12) . 1_554
Li1 Li4 Si4 57.2(6) . 1_554
Li1 Li4 Si4 61.5(7) 5_654 1_554
N7 Li4 Nd1 90.5(9) . 5_656
N5 Li4 Nd1 98.1(8) 5_655 5_656
N6 Li4 Nd1 130.1(10) 5_655 5_656
O2 Li4 Nd1 36.5(5) . 5_656
Li2 Li4 Nd1 105.3(10) 5_655 5_656
Si2 Li4 Nd1 120.3(8) 5_655 5_656
Si5 Li4 Nd1 55.6(5) 5_656 5_656
Li3 Li4 Nd1 78.9(10) . 5_656
Li1 Li4 Nd1 105.1(10) . 5_656
Li1 Li4 Nd1 173.4(11) 5_654 5_656
Si4 Li4 Nd1 122.6(8) 1_554 5_656
O3 Li5 F2F 121.1(15) 5_655 5_655
O3 Li5 O2O 121.1(15) 5_655 5_655
F2F Li5 O2O 0.0(6) 5_655 5_655
O3 Li5 F1F 98.4(12) 5_655 5_656
F2F Li5 F1F 103.8(15) 5_655 5_656
O2O Li5 F1F 103.8(15) 5_655 5_656
O3 Li5 O1O 98.4(12) 5_655 5_656
F2F Li5 O1O 103.8(15) 5_655 5_656
O2O Li5 O1O 103.8(15) 5_655 5_656
F1F Li5 O1O 0.0(7) 5_656 5_656
O3 Li5 Li5 96.2(11) 5_655 7
F2F Li5 Li5 55.7(9) 5_655 7
O2O Li5 Li5 55.7(9) 5_655 7
F1F Li5 Li5 57.9(9) 5_656 7
O1O Li5 Li5 57.9(9) 5_656 7
O3 Li5 N1 141.8(18) 5_655 .
F2F Li5 N1 91.1(10) 5_655 .
O2O Li5 N1 91.1(10) 5_655 .
F1F Li5 N1 92.3(10) 5_656 .
O1O Li5 N1 92.3(10) 5_656 .
Li5 Li5 N1 120.2(8) 7 .
O3 Li5 Li5 50.0(8) 5_655 8_655
F2F Li5 Li5 145.2(9) 5_655 8_655
O2O Li5 Li5 145.2(9) 5_655 8_655
F1F Li5 Li5 54.2(8) 5_656 8_655
O1O Li5 Li5 54.2(8) 5_656 8_655
Li5 Li5 Li5 90.000(2) 7 8_655
N1 Li5 Li5 114.2(7) . 8_655
O3 Li5 Si3 106.2(14) 5_655 5_656
F2F Li5 Si3 114.5(12) 5_655 5_656
O2O Li5 Si3 114.5(12) 5_655 5_656
F1F Li5 Si3 111.5(11) 5_656 5_656
O1O Li5 Si3 111.5(11) 5_656 5_656
Li5 Li5 Si3 156.8(6) 7 5_656
N1 Li5 Si3 36.6(5) . 5_656
Li5 Li5 Si3 99.6(5) 8_655 5_656
O3 Li5 Si1 31.4(6) 5_655 5_655
F2F Li5 Si1 92.9(11) 5_655 5_655
O2O Li5 Si1 92.9(11) 5_655 5_655
F1F Li5 Si1 93.5(11) 5_656 5_655
O1O Li5 Si1 93.5(11) 5_656 5_655
Li5 Li5 Si1 67.8(7) 7 5_655
N1 Li5 Si1 171.9(15) . 5_655
Li5 Li5 Si1 65.4(5) 8_655 5_655
Si3 Li5 Si1 135.4(11) 5_656 5_655
O3 Li5 Li2 83.2(11) 5_655 5_655
F2F Li5 Li2 40.1(8) 5_655 5_655
O2O Li5 Li2 40.1(8) 5_655 5_655
F1F Li5 Li2 126.2(15) 5_656 5_655
O1O Li5 Li2 126.2(15) 5_656 5_655
Li5 Li5 Li2 68.4(7) 7 5_655
N1 Li5 Li2 118.9(11) . 5_655
Li5 Li5 Li2 126.6(8) 8_655 5_655
Si3 Li5 Li2 119.6(10) 5_656 5_655
Si1 Li5 Li2 61.2(8) 5_655 5_655
O3 Li5 Nd3 129.8(12) 5_655 1_554
F2F Li5 Nd3 49.4(6) 5_655 1_554
O2O Li5 Nd3 49.4(6) 5_655 1_554
F1F Li5 Nd3 131.3(12) 5_656 1_554
O1O Li5 Nd3 131.3(12) 5_656 1_554
Li5 Li5 Nd3 104.2(6) 7 1_554
N1 Li5 Nd3 55.6(6) . 1_554
Li5 Li5 Nd3 165.4(6) 8_655 1_554
Si3 Li5 Nd3 66.0(6) 5_656 1_554
Si1 Li5 Nd3 123.0(9) 5_655 1_554
Li2 Li5 Nd3 63.6(7) 5_655 1_554

loop_
_geom_bond_atom_site_label_1
_geom_bond_atom_site_label_2
_geom_bond_distance
_geom_bond_site_symmetry_2
Nd1 O2 2.372(12) 6_656
Nd1 O2 2.372(12) 5_656
Nd1 O3 2.459(12) 2_646
Nd1 O3 2.459(12) 1_556
Nd1 N3 2.478(18) 5_656
Nd1 N4 2.664(12) .
Nd1 N4 2.664(12) 2_645
Nd1 Si5 3.095(4) 2_645
Nd1 Si5 3.095(4) .
Nd1 Si3 3.132(4) .
Nd1 Si3 3.132(4) 2_645
Nd1 Li5 3.34(3) 3_646
Nd2 F3F 2.318(9) 5_655
Nd2 O3O 2.318(9) 5_655
Nd2 O1 2.362(9) 5_655
Nd2 O1O 2.494(11) .
Nd2 N1 2.531(8) 4_556
Nd2 N1 2.531(8) 5_656
Nd2 N3 2.775(13) 5_656
Nd2 N6 2.864(9) .
Nd2 N6 2.864(9) 8_755
Nd2 Si3 3.198(3) .
Nd2 Si3 3.198(3) 2_645
Nd3 F2F 2.375(6) 5_656
Nd3 O2O 2.375(6) 5_656
Nd3 F2F 2.375(6) 1_556
Nd3 O2O 2.375(6) 1_556
Nd3 N7 2.628(10) 1_556
Nd3 N7 2.628(10) 5_656
Nd3 N1 2.657(8) 5_656
Nd3 N1 2.657(8) 1_556
Nd3 N4 2.734(9) 5_657
Nd3 N4 2.734(9) .
Nd3 Li5 3.13(3) 1_556
Nd3 Li5 3.13(3) 5_656
Si1 O3 1.686(12) 2_655
Si1 O3 1.686(12) .
Si1 N5 1.770(12) .
Si1 N5 1.770(12) 2_655
Si1 Li5 3.01(3) 5_655
Si1 Li5 3.01(3) 4
Si1 Li5 3.01(3) 3_655
Si1 Li5 3.01(3) 6_665
Si1 Li2 3.11(3) .
Si1 Li2 3.11(3) 2_655
Si2 O1 1.694(7) 5_655
Si2 N6 1.711(10) .
Si2 N6 1.711(10) 7_565
Si2 N5 1.724(12) .
Si2 Li4 2.52(3) 5_655
Si2 Li4 2.52(3) 3_655
Si2 Li1 2.54(3) 1_556
Si2 Nd2 3.215(3) 2_655
Si3 N4 1.709(14) .
Si3 N1 1.734(9) 3_646
Si3 N1 1.734(9) 5_656
Si3 N3 1.743(4) 5_656
Si3 Li5 2.90(3) 5_656
Si3 Li5 2.90(3) 3_646
Si3 Nd2 3.198(3) 2_645
Si3 Nd3 3.290(3) 3_647
Si4 N6 1.718(9) .
Si4 N7 1.720(9) 1_556
Si4 N2 1.722(6) .
Si4 N1 1.751(8) 5_656
Si4 Li3 2.64(3) 5_655
Si4 Li2 2.81(3) 5_656
Si4 Li1 2.89(2) 1_556
Si4 Li4 3.06(2) 1_556
Si4 Li1 3.10(3) 5_655
Si5 O2 1.690(11) 5_656
Si5 N7 1.712(10) 3_646
Si5 N7 1.712(10) 5_656
Si5 N4 1.729(14) .
Si5 Li4 2.55(3) 5_656
Si5 Li4 2.55(3) 3_646
Si5 Li1 2.74(3) 5_656
Si5 Nd3 3.252(3) 3_647
N1 Si3 1.734(9) 5_656
N1 Si4 1.751(8) 5_656
N1 Li5 2.39(3) .
N1 Nd2 2.531(8) 5_656
N1 Nd3 2.657(8) 1_554
N2 Si4 1.722(6) 7
N2 Li1 1.94(3) 5_655
N2 Li3 2.09(4) 5_655
N2 Li2 2.24(4) 5_656
N3 Si3 1.743(4) 5_656
N3 Si3 1.743(4) 6_566
N3 Nd1 2.478(18) 5_656
N3 Nd2 2.775(13) 6_566
N3 Nd2 2.775(13) 5_656
N4 Nd3 2.734(9) 3_647
N5 Li2 1.98(4) .
N5 Li4 2.05(3) 5_655
N5 Li4 2.05(3) 3_655
N6 Li4 2.06(3) 5_655
N6 Li1 2.27(2) 1_556
N6 Li3 2.485(14) 5_655
N7 Si5 1.712(10) 5_656
N7 Si4 1.720(9) 1_554
N7 Li4 2.03(3) .
N7 Li2 2.494(16) 5_655
N7 Li1 2.61(3) .
N7 Nd3 2.628(10) 1_554
O1 Si2 1.694(7) 5_655
O1 Si2 1.694(7) 6
O1 Nd2 2.362(9) 6
O1 Nd2 2.362(9) 5_655
O2 Si5 1.690(11) 5_656
O2 Li3 2.07(4) .
O2 Li4 2.11(3) 7_565
O2 Li4 2.11(3) .
O2 Nd1 2.372(12) 5_656
O3 Li5 1.95(3) 4
O3 Li5 1.95(3) 5_655
O3 Nd1 2.459(12) 1_554
O1O Li5 2.14(3) 4_556
O1O Li5 2.14(3) 6_666
O1O Li5 2.14(3) 3_656
O1O Li5 2.14(3) 5_656
O1O Nd2 2.494(11) 2_655
O2O Li2 2.02(4) .
O2O Li5 2.02(3) 3_655
O2O Li5 2.02(3) 5_655
O2O Nd3 2.375(6) 1_554
O2O Nd3 2.375(6) 3_656
O3O Li3 1.89(4) .
O3O Li3 1.89(4) 2
O3O Nd2 2.318(9) 5_655
O3O Nd2 2.318(9) 6_565
Li1 N2 1.94(3) 5_655
Li1 N6 2.27(2) 7_564
Li1 N6 2.27(2) 1_554
Li1 Si2 2.54(3) 1_554
Li1 N7 2.61(3) 7_565
Li1 Si5 2.74(3) 5_656
Li1 Li3 2.79(4) .
Li1 Si4 2.89(2) 7_564
Li1 Si4 2.89(2) 1_554
Li1 Li4 2.98(4) .
Li1 Li4 2.98(4) 7_565
Li2 N2 2.24(4) 5_656
Li2 Li4 2.44(4) 3_655
Li2 Li4 2.44(4) 5_655
Li2 N7 2.494(16) 5_655
Li2 N7 2.494(16) 3_655
Li2 Si4 2.81(3) 5_656
Li2 Si4 2.81(3) 3_656
Li2 Li5 3.09(4) 5_655
Li2 Li5 3.09(4) 3_655
Li3 N2 2.09(4) 5_655
Li3 N6 2.485(14) 3_655
Li3 N6 2.485(14) 5_655
Li3 Li4 2.63(4) 7_565
Li3 Li4 2.63(4) .
Li3 Si4 2.64(3) 5_655
Li3 Si4 2.64(3) 3_655
Li3 Nd2 3.25(3) 5_655
Li4 N5 2.05(3) 5_655
Li4 N6 2.06(3) 5_655
Li4 Li2 2.44(4) 5_655
Li4 Si2 2.52(3) 5_655
Li4 Si5 2.55(3) 5_656
Li4 Li1 3.01(4) 5_654
Li4 Si4 3.06(2) 1_554
Li5 O3 1.95(3) 5_655
Li5 F2F 2.02(3) 5_655
Li5 O2O 2.02(3) 5_655
Li5 F1F 2.14(3) 5_656
Li5 O1O 2.14(3) 5_656
Li5 Li5 2.28(7) 7
Li5 Li5 2.51(5) 8_655
Li5 Si3 2.90(3) 5_656
Li5 Si1 3.01(3) 5_655
Li5 Li2 3.09(4) 5_655
Li5 Nd3 3.13(3) 1_554
